data_7124184
loop_
_publ_author_name
'Kiernicki, John J.'
'Norwine, Emily E.'
'Zeller, Matthias'
'Szymczak, Nathaniel K.'

_publ_section_title
;
 Tetrahedral iron featuring an appended Lewis acid: distinct pathways for
 the reduction of hydroxylamine and hydrazine
;
_journal_name_full 'Chemical Communications'
_journal_paper_doi 10.1039/C9CC05720J
_journal_year 2019
_chemical_formula_sum 'C24 H40 B Br2 N5 Zn'
_chemical_formula_weight 634.61
_space_group_crystal_system monoclinic
_space_group_IT_number 15
_space_group_name_Hall '-C 2yc'
_space_group_name_H-M_alt 'C 1 2/c 1'
_symmetry_space_group_name_Hall '-C 2yc'
_symmetry_space_group_name_H-M 'C 1 2/c 1'
_atom_sites_solution_hydrogens mixed
_atom_sites_solution_primary direct
_atom_sites_solution_secondary difmap
_audit_creation_method SHELXL-2018/3
_audit_update_record
;
2019-07-17 deposited with the CCDC.    2019-08-29 downloaded from the CCDC.
;
_cell_angle_alpha 90
_cell_angle_beta 95.838(2)
_cell_angle_gamma 90
_cell_formula_units_Z 8
_cell_length_a 33.5220(13)
_cell_length_b 12.4233(5)
_cell_length_c 13.6832(7)
_cell_measurement_reflns_used 9883
_cell_measurement_temperature 150(2)
_cell_measurement_theta_max 72.2307
_cell_measurement_theta_min 3.7981
_cell_volume 5668.9(4)
_computing_cell_refinement 'SAINT V8.38A (Bruker, 2016)'
_computing_data_collection 'Apex3 v2017.3-0 (Bruker, 2017)'
_computing_data_reduction 'SAINT V8.38A (Bruker, 2016)'
_computing_structure_refinement
;  
SHELXL-2018/3 (Sheldrick, 2015, 2018), 
SHELXLE Rev937 (H\"ubschle et al., 2011)
;
_computing_structure_solution 'SHELXS-97 (Sheldrick, 2008)'
_diffrn_ambient_temperature 150(2)
_diffrn_measured_fraction_theta_full 0.962
_diffrn_measured_fraction_theta_max 0.942
_diffrn_measurement_device_type 'Bruker AXS D8 Quest CMOS diffractometer'
_diffrn_measurement_method 'omega and phi scans'
_diffrn_radiation_monochromator 'laterally graded multilayer (Goebel) mirror'
_diffrn_radiation_type CuK\a
_diffrn_radiation_wavelength 1.54178
_diffrn_reflns_av_R_equivalents 0.0508
_diffrn_reflns_av_unetI/netI 0.0299
_diffrn_reflns_Laue_measured_fraction_full 0.962
_diffrn_reflns_Laue_measured_fraction_max 0.942
_diffrn_reflns_limit_h_max 41
_diffrn_reflns_limit_h_min -41
_diffrn_reflns_limit_k_max 14
_diffrn_reflns_limit_k_min 0
_diffrn_reflns_limit_l_max 16
_diffrn_reflns_limit_l_min 0
_diffrn_reflns_number 34319
_diffrn_reflns_point_group_measured_fraction_full 0.962
_diffrn_reflns_point_group_measured_fraction_max 0.942
_diffrn_reflns_theta_full 67.679
_diffrn_reflns_theta_max 72.199
_diffrn_reflns_theta_min 3.797
_diffrn_source 'I-mu-S microsource X-ray tube'
_exptl_absorpt_coefficient_mu 4.654
_exptl_absorpt_correction_T_max 0.753554
_exptl_absorpt_correction_T_min 0.488834
_exptl_absorpt_correction_type multi-scan
_exptl_absorpt_process_details
;
SADABS 2016/2: Krause, L., Herbst-Irmer, R., Sheldrick G.M. & Stalke D.
(2015). J. Appl. Cryst. 48 3-10.
;
_exptl_crystal_colour colourless
_exptl_crystal_density_diffrn 1.487
_exptl_crystal_description needle
_exptl_crystal_F_000 2592
_exptl_crystal_recrystallization_method 'Re-crystallisation from solvent'
_exptl_crystal_size_max 0.440
_exptl_crystal_size_mid 0.040
_exptl_crystal_size_min 0.020
_refine_diff_density_max 0.626
_refine_diff_density_min -0.800
_refine_diff_density_rms 0.090
_refine_ls_extinction_method none
_refine_ls_goodness_of_fit_ref 1.134
_refine_ls_hydrogen_treatment mixed
_refine_ls_matrix_type full
_refine_ls_number_parameters 309
_refine_ls_number_reflns 5264
_refine_ls_number_restraints 2
_refine_ls_restrained_S_all 1.134
_refine_ls_R_factor_all 0.0391
_refine_ls_R_factor_gt 0.0352
_refine_ls_shift/su_max 0.001
_refine_ls_shift/su_mean 0.000
_refine_ls_structure_factor_coef Fsqd
_refine_ls_weighting_details 'w=1/[\s^2^(Fo^2^)+(0.0717P)^2^+1.6459P] where P=(Fo^2^+2Fc^2^)/3'
_refine_ls_weighting_scheme calc
_refine_ls_wR_factor_gt 0.1014
_refine_ls_wR_factor_ref 0.1102
_reflns_Friedel_coverage 0.000
_reflns_number_gt 4801
_reflns_number_total 5264
_reflns_threshold_expression 'I > 2\s(I)'
_cod_data_source_file c9cc05720j2.cif
_cod_data_source_block jk4287_0m
_cod_database_code 7124184
_shelx_shelxl_version_number 2018/3
_shelx_space_group_comment
;
The symmetry employed for this shelxl refinement is uniquely defined
by the following loop, which should always be used as a source of
symmetry information in preference to the above space-group names.
They are only intended as comments.
;
_shelx_estimated_absorpt_t_min 0.234
_shelx_estimated_absorpt_t_max 0.913

loop_
_space_group_symop_operation_xyz
'x, y, z'
'-x, y, -z+1/2'
'x+1/2, y+1/2, z'
'-x+1/2, y+1/2, -z+1/2'
'-x, -y, -z'
'x, -y, z-1/2'
'-x+1/2, -y+1/2, -z'
'x+1/2, -y+1/2, z-1/2'

loop_
_atom_site_label
_atom_site_type_symbol
_atom_site_fract_x
_atom_site_fract_y
_atom_site_fract_z
_atom_site_U_iso_or_equiv
_atom_site_adp_type
_atom_site_occupancy
_atom_site_site_symmetry_order
_atom_site_calc_flag
_atom_site_refinement_flags_posn
_atom_site_refinement_flags_adp
C1 C 0.21445(13) -0.1232(3) 0.5773(4) 0.0435(10) Uani 1 1 d . .
H1A H 0.188781 -0.161070 0.565163 0.065 Uiso 1 1 calc R U
H1B H 0.216821 -0.092143 0.643511 0.065 Uiso 1 1 calc R U
H1C H 0.236481 -0.173956 0.571823 0.065 Uiso 1 1 calc R U
C2 C 0.21637(10) -0.0351(3) 0.5032(3) 0.0307(7) Uani 1 1 d . .
C3 C 0.18604(10) -0.0194(3) 0.4274(3) 0.0336(8) Uani 1 1 d . .
H3 H 0.163537 -0.066235 0.420318 0.040 Uiso 1 1 calc R U
C4 C 0.18882(9) 0.0646(3) 0.3625(3) 0.0302(7) Uani 1 1 d . .
H4 H 0.167707 0.077475 0.312132 0.036 Uiso 1 1 calc R U
C5 C 0.22248(10) 0.1304(3) 0.3709(3) 0.0264(7) Uani 1 1 d . .
H5 H 0.224895 0.188649 0.326879 0.032 Uiso 1 1 calc R U
C6 C 0.25244(10) 0.1082(2) 0.4456(3) 0.0248(7) Uani 1 1 d . .
C7 C 0.29114(9) 0.1640(2) 0.4557(3) 0.0234(6) Uani 1 1 d . .
C8 C 0.30841(9) 0.2378(2) 0.3953(3) 0.0245(6) Uani 1 1 d . .
H8 H 0.296011 0.271281 0.337555 0.029 Uiso 1 1 calc R U
C9 C 0.34775(10) 0.2520(2) 0.4378(3) 0.0244(6) Uani 1 1 d . .
C10 C 0.38104(10) 0.3187(3) 0.4003(3) 0.0286(7) Uani 1 1 d . .
C11 C 0.36264(13) 0.3878(3) 0.3142(3) 0.0405(9) Uani 1 1 d . .
H11A H 0.383805 0.429637 0.287535 0.061 Uiso 1 1 calc R U
H11B H 0.342726 0.436809 0.337409 0.061 Uiso 1 1 calc R U
H11C H 0.349642 0.340943 0.262850 0.061 Uiso 1 1 calc R U
C12 C 0.41273(11) 0.2443(3) 0.3619(3) 0.0342(8) Uani 1 1 d . .
H12A H 0.400172 0.200613 0.307586 0.051 Uiso 1 1 calc R U
H12B H 0.424006 0.197059 0.414985 0.051 Uiso 1 1 calc R U
H12C H 0.434176 0.288071 0.338547 0.051 Uiso 1 1 calc R U
C13 C 0.40091(11) 0.3943(3) 0.4802(3) 0.0348(8) Uani 1 1 d . .
H13A H 0.421504 0.437658 0.452761 0.052 Uiso 1 1 calc R U
H13B H 0.413292 0.351520 0.535343 0.052 Uiso 1 1 calc R U
H13C H 0.380554 0.441993 0.503408 0.052 Uiso 1 1 calc R U
C14 C 0.38719(9) 0.1598(3) 0.5876(3) 0.0270(7) Uani 1 1 d . .
H14A H 0.411405 0.191127 0.562871 0.032 Uiso 1 1 calc R U
H14B H 0.390110 0.080493 0.587052 0.032 Uiso 1 1 calc R U
C15 C 0.38505(10) 0.1967(3) 0.6920(3) 0.0284(7) Uani 1 1 d . .
H15A H 0.358748 0.176378 0.713503 0.034 Uiso 1 1 calc R U
H15B H 0.387367 0.276114 0.695194 0.034 Uiso 1 1 calc R U
C16 C 0.41870(9) 0.1460(3) 0.7613(3) 0.0277(7) Uani 1 1 d . .
H16A H 0.444645 0.171756 0.741568 0.033 Uiso 1 1 calc R U
H16B H 0.417789 0.067106 0.751161 0.033 Uiso 1 1 calc R U
C17 C 0.42046(10) 0.2950(3) 0.9104(3) 0.0291(7) Uani 1 1 d . .
H17 H 0.397359 0.333648 0.873962 0.035 Uiso 1 1 calc R U
C18 C 0.41739(11) 0.3086(3) 1.0208(3) 0.0346(8) Uani 1 1 d . .
H18A H 0.389688 0.290688 1.034168 0.041 Uiso 1 1 calc R U
H18B H 0.421984 0.385386 1.037956 0.041 Uiso 1 1 calc R U
C19 C 0.44666(13) 0.2401(3) 1.0891(3) 0.0387(8) Uani 1 1 d . .
H19A H 0.473501 0.274031 1.093830 0.046 Uiso 1 1 calc R U
H19B H 0.437567 0.240043 1.155754 0.046 Uiso 1 1 calc R U
C20 C 0.45038(11) 0.1231(3) 1.0550(3) 0.0346(8) Uani 1 1 d . .
H20A H 0.474078 0.090229 1.092708 0.041 Uiso 1 1 calc R U
H20B H 0.426431 0.082807 1.071195 0.041 Uiso 1 1 calc R U
C21 C 0.45445(10) 0.1094(3) 0.9451(3) 0.0288(7) Uani 1 1 d . .
H21 H 0.453418 0.030804 0.929386 0.035 Uiso 1 1 calc R U
C22 C 0.49422(10) 0.1554(3) 0.9150(3) 0.0343(8) Uani 1 1 d . .
H22A H 0.516525 0.125841 0.960018 0.041 Uiso 1 1 calc R U
H22B H 0.497781 0.129146 0.848077 0.041 Uiso 1 1 calc R U
C23 C 0.49775(11) 0.2788(3) 0.9153(3) 0.0376(8) Uani 1 1 d . .
H23A H 0.519350 0.299152 0.874597 0.045 Uiso 1 1 calc R U
H23B H 0.506183 0.302462 0.983376 0.045 Uiso 1 1 calc R U
C24 C 0.45949(11) 0.3415(3) 0.8775(3) 0.0345(8) Uani 1 1 d . .
H24A H 0.462369 0.416900 0.900682 0.041 Uiso 1 1 calc R U
H24B H 0.457247 0.342733 0.804843 0.041 Uiso 1 1 calc R U
B1 B 0.41816(10) 0.1690(3) 0.8780(3) 0.0256(7) Uani 1 1 d . .
N1 N 0.24890(8) 0.0288(2) 0.5118(2) 0.0256(6) Uani 1 1 d . .
N2 N 0.31758(8) 0.1363(2) 0.5306(2) 0.0249(6) Uani 1 1 d . .
N3 N 0.35180(7) 0.1900(2) 0.5204(2) 0.0232(5) Uani 1 1 d . .
N4 N 0.37486(9) 0.1219(2) 0.9070(2) 0.0291(6) Uani 1 1 d . .
H4A H 0.372466 0.138040 0.971037 0.035 Uiso 1 1 calc R U
H4B H 0.354713 0.156274 0.869812 0.035 Uiso 1 1 calc R U
N5 N 0.36968(9) 0.0068(3) 0.8935(3) 0.0346(6) Uani 1 1 d D .
H5A H 0.3827(14) -0.014(4) 0.842(3) 0.052 Uiso 1 1 d D U
H5B H 0.3430(7) -0.002(5) 0.872(4) 0.052 Uiso 1 1 d D U
Zn1 Zn 0.29627(2) 0.02466(3) 0.62169(4) 0.02562(13) Uani 1 1 d . .
Br1 Br 0.27681(2) 0.09948(3) 0.76953(3) 0.03009(11) Uani 1 1 d . .
Br2 Br 0.33339(2) -0.13525(3) 0.63656(3) 0.03845(13) Uani 1 1 d . .

loop_
_atom_site_aniso_label
_atom_site_aniso_U_11
_atom_site_aniso_U_22
_atom_site_aniso_U_33
_atom_site_aniso_U_23
_atom_site_aniso_U_13
_atom_site_aniso_U_12
C1 0.044(2) 0.043(2) 0.044(3) 0.0104(18) 0.0043(18) -0.0118(16)
C2 0.0304(15) 0.0279(16) 0.034(2) -0.0014(13) 0.0050(14) -0.0033(11)
C3 0.0294(16) 0.0347(19) 0.037(2) -0.0064(15) 0.0024(14) -0.0055(12)
C4 0.0267(14) 0.0340(17) 0.028(2) -0.0051(14) -0.0051(13) 0.0006(12)
C5 0.0290(14) 0.0267(15) 0.0227(19) -0.0015(12) -0.0009(13) 0.0020(11)
C6 0.0267(15) 0.0230(14) 0.0243(19) -0.0020(12) 0.0014(13) 0.0028(11)
C7 0.0258(14) 0.0221(13) 0.0217(18) -0.0034(12) -0.0003(12) 0.0029(11)
C8 0.0303(14) 0.0256(14) 0.0169(17) 0.0023(12) -0.0017(12) 0.0013(11)
C9 0.0304(14) 0.0234(14) 0.0190(18) -0.0001(11) 0.0008(12) -0.0007(11)
C10 0.0327(15) 0.0268(15) 0.026(2) 0.0020(13) 0.0006(13) -0.0046(12)
C11 0.046(2) 0.0361(18) 0.039(3) 0.0135(17) 0.0012(18) -0.0060(14)
C12 0.0350(16) 0.0362(18) 0.032(2) -0.0009(15) 0.0064(15) -0.0035(13)
C13 0.0358(17) 0.0332(18) 0.035(2) -0.0071(15) 0.0041(15) -0.0075(13)
C14 0.0253(14) 0.0302(15) 0.025(2) -0.0002(13) -0.0013(13) 0.0037(11)
C15 0.0279(14) 0.0338(16) 0.0229(19) 0.0026(13) 0.0001(13) 0.0040(12)
C16 0.0261(14) 0.0308(16) 0.025(2) 0.0018(13) -0.0011(13) 0.0043(11)
C17 0.0330(15) 0.0255(15) 0.029(2) 0.0021(13) 0.0027(13) 0.0029(12)
C18 0.0447(19) 0.0294(16) 0.030(2) -0.0037(14) 0.0055(16) 0.0022(13)
C19 0.051(2) 0.041(2) 0.025(2) -0.0013(15) 0.0035(16) -0.0030(15)
C20 0.0390(17) 0.0349(17) 0.029(2) 0.0038(15) -0.0018(15) 0.0028(13)
C21 0.0303(15) 0.0275(15) 0.027(2) 0.0021(13) -0.0022(14) 0.0041(11)
C22 0.0302(15) 0.0425(19) 0.029(2) 0.0015(15) -0.0015(14) 0.0060(13)
C23 0.0340(17) 0.045(2) 0.034(2) 0.0012(16) 0.0019(15) -0.0084(14)
C24 0.0415(18) 0.0291(16) 0.033(2) 0.0014(14) 0.0037(15) -0.0040(13)
B1 0.0255(15) 0.0288(17) 0.022(2) 0.0017(14) 0.0015(13) 0.0006(12)
N1 0.0275(12) 0.0261(14) 0.0231(16) -0.0009(10) 0.0016(11) 0.0006(9)
N2 0.0237(12) 0.0267(13) 0.0242(16) 0.0000(10) 0.0016(11) 0.0001(9)
N3 0.0244(11) 0.0256(12) 0.0190(15) -0.0006(10) 0.0002(10) -0.0008(9)
N4 0.0319(13) 0.0283(13) 0.0263(18) 0.0011(11) -0.0009(12) 0.0016(10)
N5 0.0420(15) 0.0283(14) 0.0334(19) 0.0021(13) 0.0032(13) -0.0051(12)
Zn1 0.0287(2) 0.0268(2) 0.0211(3) 0.00331(15) 0.00100(17) 0.00079(14)
Br1 0.03418(18) 0.03246(19) 0.0241(2) 0.00214(13) 0.00536(14) 0.00005(12)
Br2 0.0477(2) 0.0353(2) 0.0334(2) 0.00904(15) 0.00931(18) 0.01382(14)

loop_
_atom_type_symbol
_atom_type_description
_atom_type_scat_dispersion_real
_atom_type_scat_dispersion_imag
_atom_type_scat_source
C C 0.0181 0.0091 'International Tables Vol C Tables 4.2.6.8 and 6.1.1.4'
H H 0.0000 0.0000 'International Tables Vol C Tables 4.2.6.8 and 6.1.1.4'
B B 0.0090 0.0039 'International Tables Vol C Tables 4.2.6.8 and 6.1.1.4'
N N 0.0311 0.0180 'International Tables Vol C Tables 4.2.6.8 and 6.1.1.4'
Zn Zn -1.5491 0.6778 'International Tables Vol C Tables 4.2.6.8 and 6.1.1.4'
Br Br -0.6763 1.2805 'International Tables Vol C Tables 4.2.6.8 and 6.1.1.4'

loop_
_geom_angle_atom_site_label_1
_geom_angle_atom_site_label_2
_geom_angle_atom_site_label_3
_geom_angle
C2 C1 H1A 109.5
C2 C1 H1B 109.5
H1A C1 H1B 109.5
C2 C1 H1C 109.5
H1A C1 H1C 109.5
H1B C1 H1C 109.5
N1 C2 C3 120.5(3)
N1 C2 C1 117.5(3)
C3 C2 C1 121.9(3)
C4 C3 C2 119.6(3)
C4 C3 H3 120.2
C2 C3 H3 120.2
C3 C4 C5 120.0(3)
C3 C4 H4 120.0
C5 C4 H4 120.0
C6 C5 C4 117.7(3)
C6 C5 H5 121.1
C4 C5 H5 121.1
N1 C6 C5 122.2(3)
N1 C6 C7 114.8(3)
C5 C6 C7 122.9(3)
N2 C7 C8 109.9(3)
N2 C7 C6 117.7(3)
C8 C7 C6 132.1(3)
C9 C8 C7 105.4(3)
C9 C8 H8 127.3
C7 C8 H8 127.3
N3 C9 C8 106.5(3)
N3 C9 C10 125.0(3)
C8 C9 C10 128.5(3)
C9 C10 C11 108.2(3)
C9 C10 C12 110.2(3)
C11 C10 C12 108.1(3)
C9 C10 C13 111.8(3)
C11 C10 C13 108.3(3)
C12 C10 C13 110.2(3)
C10 C11 H11A 109.5
C10 C11 H11B 109.5
H11A C11 H11B 109.5
C10 C11 H11C 109.5
H11A C11 H11C 109.5
H11B C11 H11C 109.5
C10 C12 H12A 109.5
C10 C12 H12B 109.5
H12A C12 H12B 109.5
C10 C12 H12C 109.5
H12A C12 H12C 109.5
H12B C12 H12C 109.5
C10 C13 H13A 109.5
C10 C13 H13B 109.5
H13A C13 H13B 109.5
C10 C13 H13C 109.5
H13A C13 H13C 109.5
H13B C13 H13C 109.5
N3 C14 C15 113.6(3)
N3 C14 H14A 108.8
C15 C14 H14A 108.8
N3 C14 H14B 108.8
C15 C14 H14B 108.8
H14A C14 H14B 107.7
C14 C15 C16 111.0(3)
C14 C15 H15A 109.4
C16 C15 H15A 109.4
C14 C15 H15B 109.4
C16 C15 H15B 109.4
H15A C15 H15B 108.0
C15 C16 B1 117.0(3)
C15 C16 H16A 108.0
B1 C16 H16A 108.0
C15 C16 H16B 108.0
B1 C16 H16B 108.0
H16A C16 H16B 107.3
C18 C17 C24 113.0(3)
C18 C17 B1 111.6(3)
C24 C17 B1 107.4(3)
C18 C17 H17 108.2
C24 C17 H17 108.2
B1 C17 H17 108.2
C17 C18 C19 115.7(3)
C17 C18 H18A 108.3
C19 C18 H18A 108.3
C17 C18 H18B 108.3
C19 C18 H18B 108.3
H18A C18 H18B 107.4
C20 C19 C18 113.9(3)
C20 C19 H19A 108.8
C18 C19 H19A 108.8
C20 C19 H19B 108.8
C18 C19 H19B 108.8
H19A C19 H19B 107.7
C21 C20 C19 114.9(3)
C21 C20 H20A 108.5
C19 C20 H20A 108.5
C21 C20 H20B 108.5
C19 C20 H20B 108.5
H20A C20 H20B 107.5
C20 C21 C22 112.8(3)
C20 C21 B1 111.6(3)
C22 C21 B1 107.3(3)
C20 C21 H21 108.4
C22 C21 H21 108.4
B1 C21 H21 108.4
C23 C22 C21 115.9(3)
C23 C22 H22A 108.3
C21 C22 H22A 108.3
C23 C22 H22B 108.3
C21 C22 H22B 108.3
H22A C22 H22B 107.4
C22 C23 C24 116.2(3)
C22 C23 H23A 108.2
C24 C23 H23A 108.2
C22 C23 H23B 108.2
C24 C23 H23B 108.2
H23A C23 H23B 107.4
C17 C24 C23 114.5(3)
C17 C24 H24A 108.6
C23 C24 H24A 108.6
C17 C24 H24B 108.6
C23 C24 H24B 108.6
H24A C24 H24B 107.6
C16 B1 C17 115.7(3)
C16 B1 C21 113.1(3)
C17 B1 C21 105.8(3)
C16 B1 N4 105.8(3)
C17 B1 N4 107.1(3)
C21 B1 N4 109.1(3)
C2 N1 C6 119.8(3)
C2 N1 Zn1 127.1(3)
C6 N1 Zn1 113.0(2)
C7 N2 N3 107.5(3)
C7 N2 Zn1 113.5(2)
N3 N2 Zn1 139.0(2)
N2 N3 C9 110.6(3)
N2 N3 C14 116.7(3)
C9 N3 C14 131.8(3)
N5 N4 B1 114.6(3)
N5 N4 H4A 108.6
B1 N4 H4A 108.6
N5 N4 H4B 108.6
B1 N4 H4B 108.6
H4A N4 H4B 107.6
N4 N5 H5A 108(3)
N4 N5 H5B 105(4)
H5A N5 H5B 104(5)
N2 Zn1 N1 80.21(11)
N2 Zn1 Br2 114.41(8)
N1 Zn1 Br2 116.42(7)
N2 Zn1 Br1 113.42(8)
N1 Zn1 Br1 110.57(8)
Br2 Zn1 Br1 116.56(2)

loop_
_geom_bond_atom_site_label_1
_geom_bond_atom_site_label_2
_geom_bond_distance
C1 C2 1.499(5)
C1 H1A 0.9800
C1 H1B 0.9800
C1 H1C 0.9800
C2 N1 1.344(4)
C2 C3 1.390(5)
C3 C4 1.379(6)
C3 H3 0.9500
C4 C5 1.388(5)
C4 H4 0.9500
C5 C6 1.386(5)
C5 H5 0.9500
C6 N1 1.352(4)
C6 C7 1.465(4)
C7 N2 1.330(4)
C7 C8 1.400(5)
C8 C9 1.397(4)
C8 H8 0.9500
C9 N3 1.363(4)
C9 C10 1.520(4)
C10 C11 1.535(5)
C10 C12 1.540(5)
C10 C13 1.541(5)
C11 H11A 0.9800
C11 H11B 0.9800
C11 H11C 0.9800
C12 H12A 0.9800
C12 H12B 0.9800
C12 H12C 0.9800
C13 H13A 0.9800
C13 H13B 0.9800
C13 H13C 0.9800
C14 N3 1.474(4)
C14 C15 1.510(5)
C14 H14A 0.9900
C14 H14B 0.9900
C15 C16 1.533(4)
C15 H15A 0.9900
C15 H15B 0.9900
C16 B1 1.623(6)
C16 H16A 0.9900
C16 H16B 0.9900
C17 C18 1.534(6)
C17 C24 1.539(5)
C17 B1 1.627(5)
C17 H17 1.0000
C18 C19 1.541(5)
C18 H18A 0.9900
C18 H18B 0.9900
C19 C20 1.535(5)
C19 H19A 0.9900
C19 H19B 0.9900
C20 C21 1.533(6)
C20 H20A 0.9900
C20 H20B 0.9900
C21 C22 1.544(5)
C21 B1 1.627(5)
C21 H21 1.0000
C22 C23 1.538(5)
C22 H22A 0.9900
C22 H22B 0.9900
C23 C24 1.544(5)
C23 H23A 0.9900
C23 H23B 0.9900
C24 H24A 0.9900
C24 H24B 0.9900
B1 N4 1.651(5)
N1 Zn1 2.074(3)
N2 N3 1.347(4)
N2 Zn1 2.042(3)
N4 N5 1.450(4)
N4 H4A 0.9100
N4 H4B 0.9100
N5 H5A 0.90(2)
N5 H5B 0.922(19)
Zn1 Br2 2.3420(5)
Zn1 Br1 2.3769(6)

loop_
_geom_torsion_atom_site_label_1
_geom_torsion_atom_site_label_2
_geom_torsion_atom_site_label_3
_geom_torsion_atom_site_label_4
_geom_torsion
N1 C2 C3 C4 -2.1(6)
C1 C2 C3 C4 178.4(4)
C2 C3 C4 C5 2.4(6)
C3 C4 C5 C6 0.0(5)
C4 C5 C6 N1 -3.0(5)
C4 C5 C6 C7 173.2(3)
N1 C6 C7 N2 -3.8(4)
C5 C6 C7 N2 179.8(3)
N1 C6 C7 C8 169.6(3)
C5 C6 C7 C8 -6.9(6)
N2 C7 C8 C9 1.0(4)
C6 C7 C8 C9 -172.8(3)
C7 C8 C9 N3 -1.4(4)
C7 C8 C9 C10 176.3(3)
N3 C9 C10 C11 -172.4(3)
C8 C9 C10 C11 10.3(5)
N3 C9 C10 C12 69.7(4)
C8 C9 C10 C12 -107.6(4)
N3 C9 C10 C13 -53.2(4)
C8 C9 C10 C13 129.5(4)
N3 C14 C15 C16 169.8(3)
C14 C15 C16 B1 -174.6(3)
C24 C17 C18 C19 -69.3(4)
B1 C17 C18 C19 51.9(4)
C17 C18 C19 C20 -43.7(5)
C18 C19 C20 C21 44.7(5)
C19 C20 C21 C22 66.6(4)
C19 C20 C21 B1 -54.2(4)
C20 C21 C22 C23 -71.2(4)
B1 C21 C22 C23 52.0(4)
C21 C22 C23 C24 -39.2(5)
C18 C17 C24 C23 69.0(4)
B1 C17 C24 C23 -54.5(4)
C22 C23 C24 C17 40.2(5)
C15 C16 B1 C17 -59.1(4)
C15 C16 B1 C21 178.7(3)
C15 C16 B1 N4 59.2(4)
C18 C17 B1 C16 176.8(3)
C24 C17 B1 C16 -58.8(4)
C18 C17 B1 C21 -57.1(4)
C24 C17 B1 C21 67.3(4)
C18 C17 B1 N4 59.2(4)
C24 C17 B1 N4 -176.4(3)
C20 C21 B1 C16 -173.9(3)
C22 C21 B1 C16 62.1(4)
C20 C21 B1 C17 58.5(4)
C22 C21 B1 C17 -65.5(4)
C20 C21 B1 N4 -56.5(4)
C22 C21 B1 N4 179.6(3)
C3 C2 N1 C6 -0.8(5)
C1 C2 N1 C6 178.8(3)
C3 C2 N1 Zn1 177.0(3)
C1 C2 N1 Zn1 -3.4(5)
C5 C6 N1 C2 3.4(5)
C7 C6 N1 C2 -173.1(3)
C5 C6 N1 Zn1 -174.7(3)
C7 C6 N1 Zn1 8.8(4)
C8 C7 N2 N3 -0.2(4)
C6 C7 N2 N3 174.6(3)
C8 C7 N2 Zn1 -178.1(2)
C6 C7 N2 Zn1 -3.4(4)
C7 N2 N3 C9 -0.7(4)
Zn1 N2 N3 C9 176.4(3)
C7 N2 N3 C14 -171.5(3)
Zn1 N2 N3 C14 5.7(5)
C8 C9 N3 N2 1.4(4)
C10 C9 N3 N2 -176.4(3)
C8 C9 N3 C14 170.2(3)
C10 C9 N3 C14 -7.6(5)
C15 C14 N3 N2 -72.2(4)
C15 C14 N3 C9 119.5(4)
C16 B1 N4 N5 62.8(3)
C17 B1 N4 N5 -173.2(3)
C21 B1 N4 N5 -59.2(4)
